data_2003987
loop_
_publ_author_name
'Martin, A.'
'Pinkerton, A. A.'

_publ_section_title
;
 Melaminium Diperchlorate Hydrate
;
_journal_issue 10
_journal_name_full 'Acta Crystallographica Section C'
_journal_page_first 2174
_journal_page_last 2177
_journal_paper_doi 10.1107/S0108270195003921
_journal_volume 51
_journal_year 1995
_chemical_formula_sum 'C3 H10 Cl2 N6 O9'
_chemical_formula_weight 345.06
_chemical_name_systematic ' ?'
_space_group_IT_number 2
_symmetry_cell_setting triclinic
_symmetry_space_group_name_Hall '-P 1'
_symmetry_space_group_name_H-M 'P -1'
_atom_type_scat_source IntTabIV
_cell_angle_alpha 97.850(10)
_cell_angle_beta 90.380(10)
_cell_angle_gamma 98.870(10)
_cell_formula_units_Z 2
_cell_length_a 5.8981(6)
_cell_length_b 9.2350(10)
_cell_length_c 11.101(2)
_cell_measurement_reflns_used 25
_cell_measurement_temperature 100
_cell_measurement_theta_max 14
_cell_measurement_theta_min 10
_cell_volume 591.59(14)
_computing_cell_refinement 'CAD-4 Operations Manual (Enraf-Nonius, 1977)'
_computing_data_collection 'CAD-4 Operations Manual (Enraf-Nonius, 1977)'
_computing_data_reduction 'MolEN PROCESS (Fair, 1990) and SORTAV (Blessing, 1987)'
_computing_molecular_graphics 'CACHE WORKSYSTEM (1994)'
_computing_publication_material 'MolEN CIF VAX (Fair, 1990)'
_computing_structure_refinement 'MolEN LSFM (Fair, 1990)'
_diffrn_ambient_temperature 100
_diffrn_measurement_device 'Enraf-Nonius CAD-4'
_diffrn_measurement_method \q/2\q
_diffrn_radiation_type MoK\a
_diffrn_radiation_wavelength .71073
_diffrn_reflns_av_R_equivalents .019
_diffrn_reflns_limit_h_max 7
_diffrn_reflns_limit_h_min 0
_diffrn_reflns_limit_k_max 11
_diffrn_reflns_limit_k_min -011
_diffrn_reflns_limit_l_max 13
_diffrn_reflns_limit_l_min -013
_diffrn_reflns_number 2624
_diffrn_reflns_theta_max 25.99
_diffrn_reflns_theta_min 1.85
_diffrn_standards_decay_% 3.11
_diffrn_standards_interval_time 50
_diffrn_standards_number 3
_exptl_absorpt_coefficient_mu .606
_exptl_absorpt_correction_T_max .9987
_exptl_absorpt_correction_T_min .9293
_exptl_absorpt_correction_type empirical
_exptl_crystal_colour colorless
_exptl_crystal_density_diffrn 1.94
_exptl_crystal_description parallelepiped
_exptl_crystal_F_000 352
_exptl_crystal_size_max .31
_exptl_crystal_size_mid .24
_exptl_crystal_size_min .20
_refine_diff_density_max .28
_refine_diff_density_min -0.51
_refine_ls_extinction_coef 0.13E-4(1)
_refine_ls_extinction_method isotropic_(Zachariasen,_1963)
_refine_ls_goodness_of_fit_obs 3.350
_refine_ls_hydrogen_treatment refall
_refine_ls_matrix_type full
_refine_ls_number_parameters 226
_refine_ls_number_reflns 2180
_refine_ls_number_restraints 0
_refine_ls_R_factor_all 0.029
_refine_ls_R_factor_obs .026
_refine_ls_shift/esd_max .002
_refine_ls_structure_factor_coef F
_refine_ls_weighting_details 'w = 1/[\s^2^(Fo^2^)]'
_refine_ls_weighting_scheme calc
_refine_ls_wR_factor_obs .035
_reflns_number_observed 2180
_reflns_number_total 2316
_reflns_observed_criterion >3.0\s(I)
_cod_data_source_file bk1103.cif
_cod_data_source_block melamine_diperchlora
_cod_depositor_comments
;
The following automatic conversions were performed:

'_refine_ls_weighting_scheme' value 'w = 1/[\s^2^(Fo^2^)]' was
changed to 'calc'. New tag '_refine_ls_weighting_details' was
created. The value of the new tag was set to 'w = 1/[\s^2^(Fo^2^)]'.

Automatic conversion script
Id: cif_fix_values 3143 2015-03-26 13:38:13Z robertas 
;
_cod_original_cell_volume 591.6(3)
_cod_original_sg_symbol_H-M 'P -1 '
_cod_database_code 2003987

loop_
_symmetry_equiv_pos_as_xyz
x,y,z
-x,-y,-z

loop_
_atom_site_aniso_label
_atom_site_aniso_U_11
_atom_site_aniso_U_22
_atom_site_aniso_U_33
_atom_site_aniso_U_12
_atom_site_aniso_U_13
_atom_site_aniso_U_23
Cl1 0.0113(2) 0.01140(10) 0.0121(2) 0.00240(10) -0.00050(10) 0.00130(10)
Cl2 0.0184(2) 0.0148(2) 0.0135(2) 0.00590(10) 0.00430(10) 0.00400(10)
O1 0.0211(6) 0.0216(6) 0.0365(7) 0.0096(5) -0.0110(5) 0.0032(5)
O2 0.0238(6) 0.0258(6) 0.0146(5) -0.0021(5) -0.0046(5) -0.0019(5)
O3 0.0182(5) 0.0128(5) 0.0270(6) 0.0011(4) 0.0023(5) 0.0053(5)
O4 0.0312(6) 0.0168(5) 0.0260(6) 0.0063(5) 0.0163(5) 0.0065(5)
O5 0.0678(9) 0.0300(6) 0.0110(5) 0.0262(6) 0.0058(6) 0.0034(5)
O6 0.0276(6) 0.0179(5) 0.0207(6) 0.0037(5) 0.0024(5) 0.0085(5)
O7 0.0232(6) 0.0177(5) 0.0201(6) 0.0084(5) 0.0038(5) -0.0011(5)
O8 0.0171(6) 0.0298(7) 0.0654(9) 0.0051(5) 0.0100(6) 0.0194(6)
O9 0.0283(6) 0.0319(6) 0.0202(6) 0.0171(5) -0.0036(5) 0.0021(5)
N1 0.0116(6) 0.0154(6) 0.0163(6) 0.0029(5) -0.0019(5) 0.0068(5)
N2 0.0173(6) 0.0103(6) 0.0130(6) -0.0004(5) -0.0003(5) 0.0010(5)
N3 0.0116(6) 0.0125(6) 0.0130(6) 0.0021(5) -0.0008(5) 0.0025(5)
N4 0.0158(6) 0.0118(6) 0.0193(6) 0.0025(5) 0.0002(5) 0.0033(5)
N5 0.0147(7) 0.0300(8) 0.0177(6) -0.0031(6) -0.0043(6) 0.0046(6)
N6 0.0202(6) 0.0129(6) 0.0174(6) 0.0056(5) -0.0009(6) 0.0033(5)
C1 0.0115(6) 0.0139(7) 0.0100(6) 0.0020(6) 0.0032(6) 0.0022(6)
C2 0.0133(7) 0.0193(7) 0.0094(6) -0.0005(6) 0.0019(6) 0.0044(6)
C3 0.0143(7) 0.0144(7) 0.0088(6) 0.0030(6) 0.0031(6) 0.0025(5)

loop_
_atom_site_label
_atom_site_fract_x
_atom_site_fract_y
_atom_site_fract_z
_atom_site_U_iso_or_equiv
_atom_site_thermal_displace_type
Cl1 .46207(6) .75853(4) .40263(3) .01158(8) Uani
Cl2 .04855(7) -0.23629(4) .04972(3) .01499(8) Uani
O1 .2716(2) .82150(10) .36420(10) .0258(3) Uani
O2 .5504(2) .83510(10) .51840(10) .0225(3) Uani
O3 .3927(2) .60410(10) .41010(10) .0193(3) Uani
O4 .6417(2) .77390(10) .31360(10) .0240(3) Uani
O5 -.0103(3) -0.2759(2) -.07870(10) .0342(4) Uani
O6 -.0048(2) -0.36430(10) .10970(10) .0215(3) Uani
O7 -.0784(2) -0.12220(10) .09930(10) .0201(3) Uani
O8 .2909(2) -0.1812(2) .0634(2) .0360(4) Uani
O9 .4262(2) .50300(10) .12260(10) .0257(3) Uani
N1 .6257(2) .32660(10) .25220(10) .0140(3) Uani
N2 .6880(2) .08720(10) .25580(10) .0139(3) Uani
N3 .9526(2) .28370(10) .35900(10) .0123(3) Uani
N4 .8955(2) .51830(10) .34200(10) .0155(3) Uani
N5 .3698(3) .1308(2) .15400(10) .0214(4) Uani
N6 .9965(2) .04360(10) .36490(10) .0164(3) Uani
C1 .8273(3) .3763(2) .31840(10) .0117(3) Uani
C2 .5570(3) .1812(2) .21920(10) .0141(4) Uani
C3 .8817(3) .1407(2) .32790(10) .0123(3) Uani
H1 .558(4) .386(2) .220(2) .031(6) Uiso
H2 .650(4) -.006(2) .237(2) .021(5) Uiso
H3 1.022(3) .548(2) .377(2) .018(5) Uiso
H4 .824(4) .576(2) .317(2) .022(5) Uiso
H5 .297(4) .189(2) .136(2) .026(6) Uiso
H6 .330(4) .029(3) .125(2) .040(7) Uiso
H7 .954(4) -.050(2) .344(2) .025(6) Uiso
H8 1.111(4) .075(2) .406(2) .027(6) Uiso
H9 .474(8) .498(5) .050(4) .030(10) Uiso
H10 .299(4) .509(3) .120(2) .048(8) Uiso
H11 .470(10) .595(6) .156(5) .06(2) Uiso

loop_
_geom_angle_atom_site_label_1
_geom_angle_atom_site_label_2
_geom_angle_atom_site_label_3
_geom_angle
_geom_angle_publ_flag
O1 Cl1 O2 109.89(8) y
O1 Cl1 O3 110.11(7) y
O1 Cl1 O4 108.85(8) y
O2 Cl1 O3 110.19(8) y
O2 Cl1 O4 109.00(7) y
O3 Cl1 O4 108.78(7) y
O5 Cl2 O6 109.36(8) y
O5 Cl2 O7 108.77(9) y
O5 Cl2 O8 108.70(10) y
O6 Cl2 O7 110.86(8) y
O6 Cl2 O8 109.64(9) y
O7 Cl2 O8 109.43(8) y
H9 O9 H10 108(4) no
H9 O9 H11 105(5) no
H10 O9 H11 95(4) no
C1 N1 C2 120.30(10) y
C2 N2 C3 120.20(10) y
C1 N3 C3 117.20(10) y
N1 C1 N3 122.10(10) y
N1 C1 N4 118.4(2) y
N3 C1 N4 119.50(10) y
N1 C2 N2 117.90(10) y
N1 C2 N5 121.7(2) y
N2 C2 N5 120.4(2) y
N2 C3 N3 122.2(2) y
N2 C3 N6 117.40(10) y
N3 C3 N6 120.40(10) y
C1 N1 H1 121.0(10) no
C2 N1 H1 118.0(10) no
C2 N2 H2 121.0(10) no
C3 N2 H2 119.0(10) no
C1 N4 H3 118.0(10) no
C1 N4 H4 121.0(10) no
H3 N4 H4 120(2) no
C2 N5 H5 117.0(10) no
C2 N5 H6 121(2) no
H5 N5 H6 122(2) no
C3 N6 H7 121(2) no
C3 N6 H8 117(2) no
H7 N6 H8 122(2) no

loop_
_geom_bond_atom_site_label_1
_geom_bond_atom_site_label_2
_geom_bond_distance
_geom_bond_publ_flag
Cl1 O1 1.4300(10) y
Cl1 O2 1.4330(10) y
Cl1 O3 1.4360(10) y
Cl1 O4 1.4580(10) y
Cl2 O5 1.4490(10) y
Cl2 O6 1.4300(10) y
Cl2 O7 1.4370(10) y
Cl2 O8 1.4410(10) y
N1 C1 1.376(2) y
N1 C2 1.341(2) y
N2 C2 1.347(2) y
N2 C3 1.378(2) y
N3 C1 1.333(2) y
N3 C3 1.320(2) y
N4 C1 1.301(2) y
N5 C2 1.304(2) y
N6 C3 1.309(2) y
